data_1533635
loop_
_publ_author_name
'Song Gongbao'
'Liang Jingkui'
'Yang Lintao'
'Liu, F.S.'
'Rao Guanghui'

_publ_section_title
;
 Subsolidus phase relations of the constant copper oxide content (50mol%)
 section in the (Pr O11/6) - (Ba O) - (Ca O) - (Cu O) system at 950 C
;
_journal_name_full 'Journal of Alloys Compd.'
_journal_page_first 316
_journal_page_last 321
_journal_volume 360
_journal_year 2003
_chemical_formula_sum 'Ba1.8 Ca0.2 Cu3 O7.1 Pr'
_chemical_name_systematic '(Pr0.8 Ca0.2) (Ba1.8 Pr0.2) Cu3 O7.1'
_space_group_IT_number 47
_symmetry_space_group_name_Hall '-P 2 2'
_symmetry_space_group_name_H-M 'P m m m'
_cell_angle_alpha 90
_cell_angle_beta 90
_cell_angle_gamma 90
_cell_formula_units_Z 1
_cell_length_a 3.8936
_cell_length_b 3.8773
_cell_length_c 11.682
_cell_volume 176.359
_citation_journal_id_ASTM JALCEU
_cod_data_source_file SongGongbao_JALCEU_2003_83.cif
_cod_data_source_block Ba1.8Ca0.2Cu3O7.1Pr1
_cod_original_cell_volume 176.3591
_cod_original_formula_sum 'Ba1.8 Ca0.2 Cu3 O7.1 Pr1'
_cod_database_code 1533635

loop_
_symmetry_equiv_pos_as_xyz
x,y,z
-x,-y,z
x,-y,-z
-x,y,-z
-x,-y,-z
x,y,-z
-x,y,z
x,-y,z

loop_
_atom_site_label
_atom_site_type_symbol
_atom_site_fract_x
_atom_site_fract_y
_atom_site_fract_z
_atom_site_occupancy
_atom_site_U_iso_or_equiv
Cu2 Cu+2 0 0 0.3523 1 0.0
O5 O-2 0.5 0 0.37 1 0.0
O3 O-2 0 0 0.1562 1 0.0
O4 O-2 0 0.5 0.3705 1 0.0
Pr2 Pr+3 0.5 0.5 0.1838 0.1 0.0
O2 O-2 0.5 0 0 1 0.0
O1 O-2 0 0.5 0 0.1 0.0
Ca1 Ca+2 0.5 0.5 0.5 0.2 0.0
Pr1 Pr+3 0.5 0.5 0.5 0.8 0.0
Ba1 Ba+2 0.5 0.5 0.1838 0.9 0.0
Cu1 Cu+2 0 0 0 1 0.0
